data_1567852
loop_
_publ_author_name
'Tilly, David P.'
'\<Zabka, Matej'
'Vitorica-Yrzebal, Inigo'
'Sparkes, Hazel Anne'
'Pridmore, Natalie E.'
'Clayden, Jonathan'

_publ_section_title
;
 Supramolecular interactions between ethylene-bridged oligoureas:
 nanorings and chains formed by cooperative positive allostery
;
_journal_name_full 'Chemical Science'
_journal_paper_doi 10.1039/D2SC04716K
_journal_year 2022
_chemical_formula_moiety 'C29 H30 F6 N6 O3'
_chemical_formula_sum 'C29 H30 F6 N6 O3'
_chemical_formula_weight 624.59
_chemical_melting_point 458
_space_group_crystal_system monoclinic
_space_group_IT_number 14
_space_group_name_Hall '-P 2ybc'
_space_group_name_H-M_alt 'P 1 21/c 1'
_atom_sites_solution_hydrogens mixed
_atom_sites_solution_primary iterative
_audit_creation_date 2019-05-03
_audit_creation_method
;
Olex2 1.2
(compiled 2018.05.29 svn.r3508 for OlexSys, GUI svn.r5506)
;
_audit_update_record
;
2022-07-13 deposited with the CCDC.	2022-10-25 downloaded from the CCDC.
;
_cell_angle_alpha 90
_cell_angle_beta 101.0383(13)
_cell_angle_gamma 90
_cell_formula_units_Z 4
_cell_length_a 10.2730(3)
_cell_length_b 19.1589(4)
_cell_length_c 15.2648(4)
_cell_measurement_reflns_used 8842
_cell_measurement_temperature 100
_cell_measurement_theta_max 27.58
_cell_measurement_theta_min 2.28
_cell_volume 2948.83(13)
_computing_cell_refinement 'SAINT V8.38A (?, 2016)'
_computing_data_reduction 'SAINT V8.38A (?, 2016)'
_computing_molecular_graphics 'Olex2 (Dolomanov et al., 2009)'
_computing_publication_material 'Olex2 (Dolomanov et al., 2009)'
_computing_structure_refinement 'ShelXL (Sheldrick, 2015)'
_computing_structure_solution
;
Superflip (Palatinus & Chapuis, 2007;Palatinus & van der Lee, 2008;
Palatinus et al., 2012)
;
_diffrn_ambient_temperature 100.01
_diffrn_detector 'Bruker area detector'
_diffrn_detector_type 'CCD area detector'
_diffrn_measured_fraction_theta_full 1.000
_diffrn_measured_fraction_theta_max 1.000
_diffrn_measurement_device 'Bruker Apex II kappa CCD area detector'
_diffrn_measurement_device_type 'Bruker Apex II kappa CCD area detector'
_diffrn_measurement_method '\f and \w scans'
_diffrn_radiation_monochromator graphite
_diffrn_radiation_type MoK\a
_diffrn_radiation_wavelength 0.71073
_diffrn_reflns_av_R_equivalents 0.0407
_diffrn_reflns_av_unetI/netI 0.0280
_diffrn_reflns_Laue_measured_fraction_full 1.000
_diffrn_reflns_Laue_measured_fraction_max 1.000
_diffrn_reflns_limit_h_max 13
_diffrn_reflns_limit_h_min -13
_diffrn_reflns_limit_k_max 24
_diffrn_reflns_limit_k_min -23
_diffrn_reflns_limit_l_max 19
_diffrn_reflns_limit_l_min -19
_diffrn_reflns_number 39105
_diffrn_reflns_point_group_measured_fraction_full 1.000
_diffrn_reflns_point_group_measured_fraction_max 1.000
_diffrn_reflns_theta_full 25.242
_diffrn_reflns_theta_max 27.484
_diffrn_reflns_theta_min 1.725
_diffrn_source 'fine-focus sealed tube'
_diffrn_standards_number 0
_exptl_absorpt_coefficient_mu 0.119
_exptl_absorpt_correction_T_max 0.7456
_exptl_absorpt_correction_T_min 0.6284
_exptl_absorpt_correction_type multi-scan
_exptl_absorpt_process_details
'SADABS-2016/2 (Bruker,2016/2) was used for absorption correction. wR2(int) was 0.0716 before and 0.0475 after correction. The Ratio of minimum to maximum transmission is 0.8428. The \l/2 correction factor is Not present.'
_exptl_crystal_colour 'clear colourless'
_exptl_crystal_colour_lustre clear
_exptl_crystal_colour_primary colourless
_exptl_crystal_density_diffrn 1.407
_exptl_crystal_description irregular
_exptl_crystal_F_000 1296
_exptl_crystal_recrystallization_method 'Re-crystallisation from solvent: acetonitrile'
_exptl_crystal_size_max 0.42
_exptl_crystal_size_mid 0.382
_exptl_crystal_size_min 0.207
_refine_diff_density_max 0.354
_refine_diff_density_min -0.342
_refine_diff_density_rms 0.043
_refine_ls_extinction_method none
_refine_ls_goodness_of_fit_ref 1.012
_refine_ls_hydrogen_treatment mixed
_refine_ls_matrix_type full
_refine_ls_number_parameters 534
_refine_ls_number_reflns 6760
_refine_ls_number_restraints 356
_refine_ls_restrained_S_all 1.002
_refine_ls_R_factor_all 0.0645
_refine_ls_R_factor_gt 0.0438
_refine_ls_shift/su_max 0.001
_refine_ls_shift/su_mean 0.000
_refine_ls_structure_factor_coef Fsqd
_refine_ls_weighting_details 'w=1/[\s^2^(Fo^2^)+(0.0454P)^2^+1.6032P] where P=(Fo^2^+2Fc^2^)/3'
_refine_ls_weighting_scheme calc
_refine_ls_wR_factor_gt 0.1010
_refine_ls_wR_factor_ref 0.1132
_reflns_Friedel_coverage 0.000
_reflns_number_gt 5101
_reflns_number_total 6760
_reflns_threshold_expression 'I > 2\s(I)'
_cod_data_source_file d2sc04716k2.cif
_cod_data_source_block dte126
_cod_original_cell_volume 2948.82(13)
_cod_database_code 1567852
_shelxl_version_number 2013-4
_shelx_space_group_comment
;
The symmetry employed for this shelxl refinement is uniquely defined
by the following loop, which should always be used as a source of
symmetry information in preference to the above space-group names.
They are only intended as comments.
;
_shelx_estimated_absorpt_t_max 0.976
_shelx_estimated_absorpt_t_min 0.952
_olex2_refinement_description
;
1. Fixed Uiso
 At 1.2 times of:
  All C(H) groups, All C(H,H) groups, All N(H) groups
 At 1.5 times of:
  All C(H,H,H) groups
2. Restrained distances
 C20-C19 \\sim C20A-C19A
 with sigma of 0.01
 C11-C10 \\sim C11A-C10A
 with sigma of 0.01
 C19-C11 \\sim C19A-C11A
 with sigma of 0.01
 C7-F1 \\sim C7-F1A \\sim C7-F2 \\sim C7-F2A \\sim C7-F3 \\sim C7-F3A
 with sigma of 0.01
 F1-F2 \\sim F1A-F2A \\sim F2-F3 \\sim F2A-F3A \\sim F3-F1 \\sim F3A-F1A
 with sigma of 0.01
 N3-C11 \\sim N3A-C11A
 with sigma of 0.01
 C20-N3 \\sim C20A-N3A
 with sigma of 0.01
 N3-C10 \\sim N3A-C10A
 with sigma of 0.01
 C27-N5 \\sim C27-N5A
 with sigma of 0.01
 C28-N5 \\sim C28A-N5A
 with sigma of 0.01
 C28-C29 \\sim C28A-C29A
 with sigma of 0.01
 N5-C29 \\sim N5A-C29A
 with sigma of 0.01
 N5-C20 \\sim N5A-C20A
 with sigma of 0.01
 N5-C19 \\sim N5A-C19A
 with sigma of 0.01
 C10-N2 \\sim C10A-N2A
 with sigma of 0.01
 C9-N2 \\sim C9-N2A
 with sigma of 0.01
 C11-N2 \\sim C11A-N2A
 with sigma of 0.01
 C12-N3 \\sim C12A-N3A
 with sigma of 0.01
 C12-O2 \\sim C12A-O2A
 with sigma of 0.01
 C12-N4 \\sim C12A-N4A
 with sigma of 0.01
 N4-O2 \\sim N4A-O2A
 with sigma of 0.01
 N4-C13 \\sim N4A-C13
 with sigma of 0.01
3. Uiso/Uaniso restraints and constraints
C10 \\sim C10A \\sim C11 \\sim C11A \\sim C12 \\sim C12A \\sim C19 \\sim C19A
\\sim C20 \\sim C20A \\sim C28 \\sim C28A \\sim C29 \\sim C29A \\sim N2 \\sim
N2A \\sim N3 \\sim N3A \\sim N4 \\sim N4A \\sim N5 \\sim N5A \\sim O2 \\sim
O2A: within 2A with sigma of 0.01 and sigma for terminal atoms of 0.02
Uanis(F2) = Uanis(F2A)
Uanis(F1) = Uanis(F1A)
Uanis(F3) = Uanis(F3A)
4. Others
 Sof(C10A)=Sof(H10C)=Sof(H10D)=Sof(C11A)=Sof(H11C)=Sof(H11D)=Sof(C12A)=
 Sof(C19A)=Sof(H19C)=Sof(H19D)=Sof(C20A)=Sof(H20C)=Sof(H20D)=Sof(C28A)=
 Sof(H28C)=Sof(H28D)=Sof(C29A)=Sof(H29D)=Sof(H29E)=Sof(H29F)=Sof(N2A)=Sof(H2AA)=
 Sof(N3A)=Sof(N4A)=Sof(H4AA)=Sof(N5A)=Sof(O2A)=1-FVAR(1)
 Sof(C10)=Sof(H10A)=Sof(H10B)=Sof(C11)=Sof(H11A)=Sof(H11B)=Sof(C12)=Sof(C19)=
 Sof(H19A)=Sof(H19B)=Sof(C20)=Sof(H20A)=Sof(H20B)=Sof(C28)=Sof(H28A)=Sof(H28B)=
 Sof(C29)=Sof(H29A)=Sof(H29B)=Sof(H29C)=Sof(N2)=Sof(H2A)=Sof(N3)=Sof(N4)=
 Sof(H4A)=Sof(N5)=Sof(O2)=FVAR(1)
 Sof(F1A)=Sof(F2A)=Sof(F3A)=1-FVAR(2)
 Sof(F1)=Sof(F2)=Sof(F3)=FVAR(2)
5.a Secondary CH2 refined with riding coordinates:
 C10(H10A,H10B), C10A(H10C,H10D), C11(H11A,H11B), C11A(H11C,H11D), C19(H19A,
 H19B), C19A(H19C,H19D), C20(H20A,H20B), C20A(H20C,H20D), C28(H28A,H28B),
 C28A(H28C,H28D)
5.b Aromatic/amide H refined with riding coordinates:
 C2(H2), C4(H4), C6(H6), C14(H14), C15(H15), C16(H16), C17(H17), C18(H18),
 C22(H22), C23(H23), C24(H24), C25(H25), C26(H26), N2A(H2AA), N4A(H4AA)
5.c Idealised Me refined as rotating group:
 C29(H29A,H29B,H29C), C29A(H29D,H29E,H29F)
;
_olex2_exptl_crystal_mounting_method 'Oil on glass fibre'
_olex2_submission_special_instructions 'No special instructions were received'

loop_
_space_group_symop_operation_xyz
'x, y, z'
'-x, y+1/2, -z+1/2'
'-x, -y, -z'
'x, -y-1/2, z-1/2'

loop_
_atom_site_label
_atom_site_type_symbol
_atom_site_fract_x
_atom_site_fract_y
_atom_site_fract_z
_atom_site_U_iso_or_equiv
_atom_site_adp_type
_atom_site_occupancy
_atom_site_site_symmetry_order
_atom_site_calc_flag
_atom_site_refinement_flags_posn
_atom_site_refinement_flags_adp
_atom_site_refinement_flags_occupancy
_atom_site_disorder_assembly
_atom_site_disorder_group
C1 C 0.08598(15) 0.27232(8) 0.97069(10) 0.0218(3) Uani 1 1 d . . . . .
C2 C 0.02670(16) 0.20756(8) 0.94711(10) 0.0245(3) Uani 1 1 d . . . . .
H2 H 0.0510 0.1815 0.8997 0.029 Uiso 1 1 calc R . . . .
C3 C -0.06682(16) 0.18118(9) 0.99222(11) 0.0274(3) Uani 1 1 d . . . . .
C4 C -0.10315(16) 0.21758(9) 1.06254(11) 0.0286(4) Uani 1 1 d . . . . .
H4 H -0.1680 0.1995 1.0932 0.034 Uiso 1 1 calc R . . . .
C5 C -0.04195(16) 0.28083(8) 1.08640(10) 0.0251(3) Uani 1 1 d . . . . .
C6 C 0.05179(15) 0.30900(8) 1.04182(10) 0.0226(3) Uani 1 1 d . . . . .
H6 H 0.0920 0.3527 1.0596 0.027 Uiso 1 1 calc R . . . .
C7 C -0.1323(2) 0.11275(10) 0.96472(13) 0.0420(5) Uani 1 1 d D . . . .
C8 C -0.07079(19) 0.31900(10) 1.16569(12) 0.0346(4) Uani 1 1 d . . . . .
C9 C 0.23469(17) 0.36098(8) 0.92264(11) 0.0278(4) Uani 1 1 d D . . . .
C10 C 0.3839(2) 0.43261(9) 0.85551(14) 0.0279(4) Uani 0.8898(18) 1 d D U P A 1
H10A H 0.4490 0.4255 0.8162 0.034 Uiso 0.8898(18) 1 calc R . P A 1
H10B H 0.4336 0.4431 0.9162 0.034 Uiso 0.8898(18) 1 calc R . P A 1
C10A C 0.3052(12) 0.4503(6) 0.8285(8) 0.025(2) Uani 0.1102(18) 1 d D U P A 2
H10C H 0.2431 0.4873 0.8399 0.030 Uiso 0.1102(18) 1 calc R . P A 2
H10D H 0.3180 0.4554 0.7662 0.030 Uiso 0.1102(18) 1 calc R . P A 2
C11 C 0.29473(18) 0.49425(9) 0.82141(12) 0.0258(4) Uani 0.8898(18) 1 d D U P A 1
H11A H 0.2671 0.4908 0.7558 0.031 Uiso 0.8898(18) 1 calc R . P A 1
H11B H 0.2139 0.4925 0.8478 0.031 Uiso 0.8898(18) 1 calc R . P A 1
C11A C 0.4374(11) 0.4604(5) 0.8913(9) 0.026(2) Uani 0.1102(18) 1 d D U P A 2
H11C H 0.4319 0.4408 0.9505 0.031 Uiso 0.1102(18) 1 calc R . P A 2
H11D H 0.5067 0.4343 0.8681 0.031 Uiso 0.1102(18) 1 calc R . P A 2
C12 C 0.3689(2) 0.59329(10) 0.92444(13) 0.0250(4) Uani 0.8898(18) 1 d D U P A 1
C12A C 0.4233(18) 0.5805(8) 0.9533(12) 0.030(2) Uani 0.1102(18) 1 d D U P A 2
C13 C 0.26151(17) 0.59051(8) 1.05736(10) 0.0256(3) Uani 1 1 d D . . . .
C14 C 0.16245(17) 0.55388(9) 1.08940(11) 0.0279(4) Uani 1 1 d . . . . .
H14 H 0.1330 0.5100 1.0642 0.033 Uiso 1 1 calc R . . . .
C15 C 0.10733(18) 0.58133(10) 1.15754(12) 0.0343(4) Uani 1 1 d . . . . .
H15 H 0.0403 0.5561 1.1791 0.041 Uiso 1 1 calc R . . . .
C16 C 0.1490(2) 0.64519(10) 1.19466(12) 0.0383(4) Uani 1 1 d . . . . .
H16 H 0.1105 0.6642 1.2413 0.046 Uiso 1 1 calc R . . . .
C17 C 0.2472(2) 0.68118(9) 1.16325(12) 0.0356(4) Uani 1 1 d . . . . .
H17 H 0.2760 0.7250 1.1889 0.043 Uiso 1 1 calc R . . . .
C18 C 0.30465(18) 0.65465(9) 1.09511(11) 0.0311(4) Uani 1 1 d . . . . .
H18 H 0.3725 0.6799 1.0745 0.037 Uiso 1 1 calc R . . . .
C19 C 0.43237(19) 0.59289(9) 0.78047(12) 0.0243(4) Uani 0.8898(18) 1 d D U P A 1
H19A H 0.4106 0.6433 0.7762 0.029 Uiso 0.8898(18) 1 calc R . P A 1
H19B H 0.4013 0.5719 0.7209 0.029 Uiso 0.8898(18) 1 calc R . P A 1
C19A C 0.5701(13) 0.5620(6) 0.8505(8) 0.028(2) Uani 0.1102(18) 1 d D U P A 2
H19C H 0.6259 0.5238 0.8343 0.034 Uiso 0.1102(18) 1 calc R . P A 2
H19D H 0.6289 0.5958 0.8881 0.034 Uiso 0.1102(18) 1 calc R . P A 2
C20 C 0.58259(18) 0.58426(9) 0.80647(13) 0.0243(4) Uani 0.8898(18) 1 d D U P A 1
H20A H 0.6115 0.5947 0.8708 0.029 Uiso 0.8898(18) 1 calc R . P A 1
H20B H 0.6067 0.5353 0.7964 0.029 Uiso 0.8898(18) 1 calc R . P A 1
C20A C 0.4988(13) 0.5982(7) 0.7662(8) 0.029(2) Uani 0.1102(18) 1 d D U P A 2
H20C H 0.4612 0.5625 0.7215 0.034 Uiso 0.1102(18) 1 calc R . P A 2
H20D H 0.4244 0.6262 0.7803 0.034 Uiso 0.1102(18) 1 calc R . P A 2
C21 C 0.61580(16) 0.79542(8) 0.86988(10) 0.0249(3) Uani 1 1 d . . . . .
C22 C 0.50226(18) 0.82261(9) 0.89322(13) 0.0360(4) Uani 1 1 d . . . . .
H22 H 0.4271 0.7936 0.8924 0.043 Uiso 1 1 calc R . . . .
C23 C 0.4982(2) 0.89214(10) 0.91772(15) 0.0437(5) Uani 1 1 d . . . . .
H23 H 0.4197 0.9108 0.9330 0.052 Uiso 1 1 calc R . . . .
C24 C 0.6077(2) 0.93450(9) 0.92002(13) 0.0376(4) Uani 1 1 d . . . . .
H24 H 0.6047 0.9822 0.9365 0.045 Uiso 1 1 calc R . . . .
C25 C 0.72126(18) 0.90704(9) 0.89824(11) 0.0315(4) Uani 1 1 d . . . . .
H25 H 0.7969 0.9360 0.9005 0.038 Uiso 1 1 calc R . . . .
C26 C 0.72652(17) 0.83770(8) 0.87302(11) 0.0267(3) Uani 1 1 d . . . . .
H26 H 0.8052 0.8192 0.8580 0.032 Uiso 1 1 calc R . . . .
C27 C 0.66031(17) 0.70082(8) 0.77175(11) 0.0288(4) Uani 1 1 d D . . . .
C28 C 0.6676(2) 0.60561(12) 0.66549(14) 0.0288(5) Uani 0.8898(18) 1 d D U P A 1
H28A H 0.6856 0.6459 0.6290 0.035 Uiso 0.8898(18) 1 calc R . P A 1
H28B H 0.5838 0.5837 0.6350 0.035 Uiso 0.8898(18) 1 calc R . P A 1
C28A C 0.619(2) 0.6165(11) 0.6428(9) 0.033(3) Uani 0.1102(18) 1 d D U P A 2
H28C H 0.6533 0.6548 0.6101 0.040 Uiso 0.1102(18) 1 calc R . P A 2
H28D H 0.5367 0.5985 0.6048 0.040 Uiso 0.1102(18) 1 calc R . P A 2
C29 C 0.7785(3) 0.55368(15) 0.67113(19) 0.0398(6) Uani 0.8898(18) 1 d D U P A 1
H29A H 0.7872 0.5395 0.6108 0.060 Uiso 0.8898(18) 1 calc GR . P A 1
H29B H 0.7591 0.5126 0.7047 0.060 Uiso 0.8898(18) 1 calc GR . P A 1
H29C H 0.8617 0.5750 0.7016 0.060 Uiso 0.8898(18) 1 calc GR . P A 1
C29A C 0.720(2) 0.5591(11) 0.6602(15) 0.040(5) Uani 0.1102(18) 1 d D U P A 2
H29D H 0.7564 0.5507 0.6063 0.061 Uiso 0.1102(18) 1 calc GR . P A 2
H29E H 0.6777 0.5164 0.6764 0.061 Uiso 0.1102(18) 1 calc GR . P A 2
H29F H 0.7915 0.5727 0.7093 0.061 Uiso 0.1102(18) 1 calc GR . P A 2
F1 F -0.0974(2) 0.08430(9) 0.89431(15) 0.0764(7) Uani 0.893(3) 1 d D . P B 1
F1A F -0.1860(17) 0.0850(8) 1.0256(8) 0.0764(7) Uani 0.107(3) 1 d D . P B 2
F2 F -0.26321(16) 0.11837(11) 0.94352(17) 0.0842(7) Uani 0.893(3) 1 d D . P B 1
F2A F -0.0408(10) 0.0685(7) 0.9506(13) 0.0842(7) Uani 0.107(3) 1 d D . P B 2
F3 F -0.1111(3) 0.06621(11) 1.02889(13) 0.1060(10) Uani 0.893(3) 1 d D . P B 1
F3A F -0.2197(16) 0.1165(8) 0.8922(9) 0.1060(10) Uani 0.107(3) 1 d D . P B 2
F4 F 0.02031(13) 0.30437(7) 1.23937(7) 0.0548(3) Uani 1 1 d . . . . .
F5 F -0.18769(12) 0.30198(6) 1.18590(8) 0.0498(3) Uani 1 1 d . . . . .
F6 F -0.06881(12) 0.38851(6) 1.15643(8) 0.0444(3) Uani 1 1 d . . . . .
N1 N 0.17754(14) 0.29587(7) 0.92107(9) 0.0255(3) Uani 1 1 d . . . . .
H1 H 0.1935(18) 0.2692(10) 0.8812(13) 0.028(5) Uiso 1 1 d . . . . .
N2 N 0.3080(2) 0.36931(9) 0.85797(13) 0.0286(4) Uani 0.8898(18) 1 d D U P A 1
H2A H 0.316(2) 0.3352(11) 0.8231(14) 0.026(5) Uiso 0.8898(18) 1 d . . P A 1
N2A N 0.2468(13) 0.3828(6) 0.8388(6) 0.025(2) Uani 0.1102(18) 1 d D U P A 2
H2AA H 0.2194 0.3561 0.7920 0.030 Uiso 0.1102(18) 1 calc R . P A 2
N3 N 0.36241(15) 0.56040(7) 0.84420(10) 0.0247(3) Uani 0.8898(18) 1 d D U P A 1
N3A N 0.4750(11) 0.5333(5) 0.9014(7) 0.028(2) Uani 0.1102(18) 1 d D U P A 2
N4 N 0.3092(7) 0.5594(2) 0.9856(4) 0.0310(14) Uani 0.8898(18) 1 d D U P A 1
H4A H 0.283(2) 0.5187(11) 0.9741(14) 0.026(5) Uiso 0.8898(18) 1 d . . P A 1
N4A N 0.324(6) 0.5561(16) 0.995(4) 0.026(3) Uani 0.1102(18) 1 d D U P A 2
H4AA H 0.2964 0.5135 0.9803 0.031 Uiso 0.1102(18) 1 calc R . P A 2
N5 N 0.65094(17) 0.63081(8) 0.75425(11) 0.0251(4) Uani 0.8898(18) 1 d D U P A 1
N5A N 0.5880(12) 0.6440(5) 0.7280(7) 0.029(2) Uani 0.1102(18) 1 d D U P A 2
N6 N 0.61733(15) 0.72364(7) 0.84649(10) 0.0282(3) Uani 1 1 d . . . . .
H6A H 0.5661(19) 0.6960(10) 0.8709(13) 0.035(5) Uiso 1 1 d . . . . .
O1 O 0.22348(12) 0.40670(6) 0.97755(8) 0.0311(3) Uani 1 1 d . . . . .
O2 O 0.4259(3) 0.64997(12) 0.9395(2) 0.0292(7) Uani 0.8898(18) 1 d D U P A 1
O2A O 0.456(3) 0.6429(10) 0.956(2) 0.031(5) Uani 0.1102(18) 1 d D U P A 2
O3 O 0.70975(13) 0.74122(6) 0.72380(8) 0.0333(3) Uani 1 1 d . . . . .

loop_
_atom_site_aniso_label
_atom_site_aniso_U_11
_atom_site_aniso_U_22
_atom_site_aniso_U_33
_atom_site_aniso_U_23
_atom_site_aniso_U_13
_atom_site_aniso_U_12
C1 0.0271(8) 0.0211(7) 0.0180(7) 0.0039(6) 0.0068(6) 0.0003(6)
C2 0.0329(9) 0.0233(8) 0.0186(7) 0.0011(6) 0.0082(6) -0.0028(6)
C3 0.0309(9) 0.0289(8) 0.0226(8) 0.0049(6) 0.0055(6) -0.0060(7)
C4 0.0269(8) 0.0352(9) 0.0259(8) 0.0078(7) 0.0108(7) -0.0017(7)
C5 0.0271(8) 0.0299(8) 0.0201(7) 0.0052(6) 0.0091(6) 0.0067(7)
C6 0.0285(8) 0.0205(7) 0.0199(7) 0.0023(6) 0.0074(6) 0.0024(6)
C7 0.0508(12) 0.0430(11) 0.0354(10) -0.0005(8) 0.0163(9) -0.0224(9)
C8 0.0420(10) 0.0371(10) 0.0291(9) 0.0045(7) 0.0182(8) 0.0077(8)
C9 0.0375(9) 0.0228(8) 0.0267(8) -0.0032(6) 0.0152(7) -0.0053(7)
C10 0.0307(11) 0.0238(9) 0.0335(10) -0.0047(8) 0.0167(9) -0.0055(8)
C10A 0.036(4) 0.017(4) 0.026(4) -0.007(4) 0.015(4) 0.003(4)
C11 0.0313(10) 0.0228(9) 0.0263(9) -0.0071(7) 0.0131(7) -0.0077(8)
C11A 0.037(5) 0.021(4) 0.024(4) -0.010(4) 0.016(4) -0.006(4)
C12 0.0313(11) 0.0215(9) 0.0243(10) -0.0019(7) 0.0108(8) -0.0044(8)
C12A 0.041(4) 0.022(4) 0.029(4) -0.008(4) 0.013(4) -0.005(4)
C13 0.0337(9) 0.0248(8) 0.0202(7) 0.0000(6) 0.0096(6) 0.0032(7)
C14 0.0347(9) 0.0262(8) 0.0241(8) 0.0018(6) 0.0091(7) 0.0027(7)
C15 0.0370(10) 0.0396(10) 0.0304(9) 0.0067(8) 0.0167(8) 0.0091(8)
C16 0.0504(11) 0.0415(11) 0.0264(9) -0.0005(8) 0.0158(8) 0.0157(9)
C17 0.0517(11) 0.0297(9) 0.0261(9) -0.0050(7) 0.0092(8) 0.0073(8)
C18 0.0425(10) 0.0268(9) 0.0264(8) -0.0030(7) 0.0121(7) -0.0002(7)
C19 0.0323(10) 0.0217(9) 0.0209(8) -0.0002(7) 0.0101(7) -0.0044(8)
C19A 0.037(5) 0.023(4) 0.027(4) -0.003(4) 0.011(4) 0.002(4)
C20 0.0347(10) 0.0168(8) 0.0240(9) 0.0033(7) 0.0123(8) -0.0002(7)
C20A 0.031(4) 0.024(4) 0.033(4) -0.003(4) 0.012(4) 0.001(4)
C21 0.0341(9) 0.0188(7) 0.0236(8) 0.0013(6) 0.0105(7) -0.0014(6)
C22 0.0357(10) 0.0305(9) 0.0461(11) -0.0080(8) 0.0189(8) -0.0063(8)
C23 0.0438(11) 0.0345(10) 0.0575(13) -0.0111(9) 0.0216(10) 0.0051(8)
C24 0.0557(12) 0.0198(8) 0.0382(10) -0.0040(7) 0.0113(9) -0.0008(8)
C25 0.0402(10) 0.0246(8) 0.0281(9) 0.0038(7) 0.0028(7) -0.0086(7)
C26 0.0296(9) 0.0240(8) 0.0267(8) 0.0058(6) 0.0062(7) 0.0003(6)
C27 0.0367(9) 0.0214(8) 0.0324(9) 0.0023(7) 0.0171(7) -0.0006(7)
C28 0.0370(13) 0.0235(11) 0.0294(11) 0.0007(8) 0.0153(9) 0.0000(10)
C28A 0.040(6) 0.029(5) 0.035(5) -0.006(5) 0.021(5) 0.013(5)
C29 0.0495(17) 0.0350(12) 0.0386(14) -0.0062(10) 0.0173(14) 0.0095(13)
C29A 0.043(9) 0.049(9) 0.033(8) 0.006(7) 0.018(8) 0.014(9)
F1 0.1057(15) 0.0577(10) 0.0843(14) -0.0440(9) 0.0642(13) -0.0551(10)
F1A 0.1057(15) 0.0577(10) 0.0843(14) -0.0440(9) 0.0642(13) -0.0551(10)
F2 0.0503(10) 0.0982(14) 0.1055(16) -0.0484(12) 0.0184(10) -0.0412(9)
F2A 0.0503(10) 0.0982(14) 0.1055(16) -0.0484(12) 0.0184(10) -0.0412(9)
F3 0.183(3) 0.0514(11) 0.0686(12) 0.0240(9) -0.0145(14) -0.0639(14)
F3A 0.183(3) 0.0514(11) 0.0686(12) 0.0240(9) -0.0145(14) -0.0639(14)
F4 0.0732(9) 0.0712(9) 0.0209(5) -0.0038(5) 0.0113(5) 0.0186(7)
F5 0.0570(7) 0.0479(7) 0.0572(8) 0.0058(6) 0.0427(6) 0.0078(6)
F6 0.0626(8) 0.0347(6) 0.0438(6) -0.0043(5) 0.0305(6) 0.0045(5)
N1 0.0379(8) 0.0184(6) 0.0250(7) -0.0050(5) 0.0181(6) -0.0054(6)
N2 0.0383(11) 0.0195(9) 0.0347(10) -0.0071(7) 0.0240(9) -0.0072(8)
N2A 0.034(5) 0.014(4) 0.032(5) -0.010(4) 0.019(4) 0.000(4)
N3 0.0333(8) 0.0204(7) 0.0236(8) -0.0043(6) 0.0135(6) -0.0086(6)
N3A 0.036(4) 0.020(4) 0.032(4) -0.005(3) 0.017(4) -0.006(4)
N4 0.047(2) 0.0225(11) 0.029(2) -0.0101(13) 0.021(2) -0.0129(14)
N4A 0.036(6) 0.020(6) 0.026(6) 0.001(5) 0.013(5) -0.005(5)
N5 0.0324(9) 0.0184(7) 0.0284(9) 0.0018(6) 0.0160(7) 0.0006(7)
N5A 0.038(4) 0.023(4) 0.032(4) -0.002(4) 0.024(4) 0.005(4)
N6 0.0403(8) 0.0184(7) 0.0311(8) 0.0001(5) 0.0196(6) -0.0055(6)
O1 0.0473(7) 0.0236(6) 0.0270(6) -0.0079(5) 0.0189(5) -0.0088(5)
O2 0.0413(15) 0.0222(10) 0.0269(13) -0.0062(8) 0.0136(10) -0.0102(8)
O2A 0.039(9) 0.025(7) 0.033(9) 0.003(6) 0.016(7) -0.008(6)
O3 0.0480(7) 0.0220(6) 0.0374(7) 0.0041(5) 0.0270(6) -0.0017(5)

loop_
_atom_type_symbol
_atom_type_description
_atom_type_scat_dispersion_real
_atom_type_scat_dispersion_imag
_atom_type_scat_source
C C 0.0033 0.0016 'International Tables Vol C Tables 4.2.6.8 and 6.1.1.4'
H H 0.0000 0.0000 'International Tables Vol C Tables 4.2.6.8 and 6.1.1.4'
F F 0.0171 0.0103 'International Tables Vol C Tables 4.2.6.8 and 6.1.1.4'
N N 0.0061 0.0033 'International Tables Vol C Tables 4.2.6.8 and 6.1.1.4'
O O 0.0106 0.0060 'International Tables Vol C Tables 4.2.6.8 and 6.1.1.4'

loop_
_geom_angle_atom_site_label_1
_geom_angle_atom_site_label_2
_geom_angle_atom_site_label_3
_geom_angle
_geom_angle_site_symmetry_1
_geom_angle_site_symmetry_3
_geom_angle_publ_flag
C6 C1 C2 119.05(14) . . ?
N1 C1 C2 117.01(13) . . ?
N1 C1 C6 123.94(14) . . ?
C1 C2 H2 119.8 . . ?
C3 C2 C1 120.44(15) . . ?
C3 C2 H2 119.8 . . ?
C2 C3 C4 121.13(15) . . ?
C2 C3 C7 119.94(15) . . ?
C4 C3 C7 118.92(15) . . ?
C3 C4 H4 121.1 . . ?
C5 C4 C3 117.89(14) . . ?
C5 C4 H4 121.1 . . ?
C4 C5 C6 122.30(14) . . ?
C4 C5 C8 119.53(14) . . ?
C6 C5 C8 118.09(15) . . ?
C1 C6 H6 120.4 . . ?
C5 C6 C1 119.16(14) . . ?
C5 C6 H6 120.4 . . ?
F1 C7 C3 114.48(15) . . ?
F1 C7 F2 104.89(18) . . ?
F1A C7 C3 113.0(7) . . ?
F1A C7 F2A 105.8(6) . . ?
F1A C7 F3A 108.7(6) . . ?
F2 C7 C3 112.18(18) . . ?
F2A C7 C3 108.3(6) . . ?
F3 C7 C3 112.62(17) . . ?
F3 C7 F1 107.2(2) . . ?
F3 C7 F2 104.66(19) . . ?
F3A C7 C3 113.3(6) . . ?
F3A C7 F2A 107.3(6) . . ?
F4 C8 C5 111.17(14) . . ?
F5 C8 C5 113.24(16) . . ?
F5 C8 F4 105.53(14) . . ?
F5 C8 F6 107.43(14) . . ?
F6 C8 C5 113.09(14) . . ?
F6 C8 F4 105.83(16) . . ?
N2 C9 N1 112.77(14) . . ?
N2A C9 N1 112.0(4) . . ?
O1 C9 N1 124.08(14) . . ?
O1 C9 N2 123.13(15) . . ?
O1 C9 N2A 117.0(5) . . ?
H10A C10 H10B 108.0 . . ?
C11 C10 H10A 109.3 . . ?
C11 C10 H10B 109.3 . . ?
N2 C10 H10A 109.3 . . ?
N2 C10 H10B 109.3 . . ?
N2 C10 C11 111.55(17) . . ?
H10C C10A H10D 107.8 . . ?
C11A C10A H10C 109.1 . . ?
C11A C10A H10D 109.1 . . ?
N2A C10A H10C 109.1 . . ?
N2A C10A H10D 109.1 . . ?
N2A C10A C11A 112.6(8) . . ?
C10 C11 H11A 109.3 . . ?
C10 C11 H11B 109.3 . . ?
H11A C11 H11B 108.0 . . ?
N3 C11 C10 111.41(16) . . ?
N3 C11 H11A 109.3 . . ?
N3 C11 H11B 109.3 . . ?
C10A C11A H11C 109.2 . . ?
C10A C11A H11D 109.2 . . ?
H11C C11A H11D 107.9 . . ?
N3A C11A C10A 112.2(8) . . ?
N3A C11A H11C 109.2 . . ?
N3A C11A H11D 109.2 . . ?
N3 C12 N4 116.1(2) . . ?
O2 C12 N3 120.8(2) . . ?
O2 C12 N4 123.2(2) . . ?
N3A C12A N4A 116.3(11) . . ?
O2A C12A N3A 121.3(16) . . ?
O2A C12A N4A 122.1(12) . . ?
C14 C13 N4 116.26(18) . . ?
C14 C13 N4A 117.3(9) . . ?
C18 C13 C14 119.53(15) . . ?
C18 C13 N4 124.20(18) . . ?
C18 C13 N4A 122.7(11) . . ?
C13 C14 H14 119.9 . . ?
C15 C14 C13 120.21(16) . . ?
C15 C14 H14 119.9 . . ?
C14 C15 H15 119.8 . . ?
C14 C15 C16 120.48(17) . . ?
C16 C15 H15 119.8 . . ?
C15 C16 H16 120.4 . . ?
C15 C16 C17 119.27(16) . . ?
C17 C16 H16 120.4 . . ?
C16 C17 H17 119.3 . . ?
C16 C17 C18 121.42(17) . . ?
C18 C17 H17 119.3 . . ?
C13 C18 H18 120.5 . . ?
C17 C18 C13 119.09(16) . . ?
C17 C18 H18 120.5 . . ?
H19A C19 H19B 107.8 . . ?
C20 C19 H19A 109.1 . . ?
C20 C19 H19B 109.1 . . ?
N3 C19 H19A 109.1 . . ?
N3 C19 H19B 109.1 . . ?
N3 C19 C20 112.56(15) . . ?
H19C C19A H19D 108.0 . . ?
C20A C19A H19C 109.5 . . ?
C20A C19A H19D 109.5 . . ?
N3A C19A H19C 109.5 . . ?
N3A C19A H19D 109.5 . . ?
N3A C19A C20A 110.9(9) . . ?
C19 C20 H20A 109.4 . . ?
C19 C20 H20B 109.4 . . ?
H20A C20 H20B 108.0 . . ?
N5 C20 C19 111.04(15) . . ?
N5 C20 H20A 109.4 . . ?
N5 C20 H20B 109.4 . . ?
C19A C20A H20C 109.2 . . ?
C19A C20A H20D 109.2 . . ?
H20C C20A H20D 107.9 . . ?
N5A C20A C19A 111.9(9) . . ?
N5A C20A H20C 109.2 . . ?
N5A C20A H20D 109.2 . . ?
C22 C21 C26 119.73(15) . . ?
C22 C21 N6 118.61(15) . . ?
C26 C21 N6 121.61(15) . . ?
C21 C22 H22 120.0 . . ?
C21 C22 C23 120.09(17) . . ?
C23 C22 H22 120.0 . . ?
C22 C23 H23 119.9 . . ?
C24 C23 C22 120.29(17) . . ?
C24 C23 H23 119.9 . . ?
C23 C24 H24 120.2 . . ?
C25 C24 C23 119.51(16) . . ?
C25 C24 H24 120.2 . . ?
C24 C25 H25 119.6 . . ?
C24 C25 C26 120.84(16) . . ?
C26 C25 H25 119.6 . . ?
C21 C26 H26 120.2 . . ?
C25 C26 C21 119.52(16) . . ?
C25 C26 H26 120.2 . . ?
N5 C27 N6 116.96(14) . . ?
N6 C27 N5A 114.6(4) . . ?
O3 C27 N5 121.25(15) . . ?
O3 C27 N5A 116.1(4) . . ?
O3 C27 N6 121.75(15) . . ?
H28A C28 H28B 107.8 . . ?
C29 C28 H28A 109.1 . . ?
C29 C28 H28B 109.1 . . ?
N5 C28 H28A 109.1 . . ?
N5 C28 H28B 109.1 . . ?
N5 C28 C29 112.5(2) . . ?
H28C C28A H28D 108.0 . . ?
C29A C28A H28C 109.4 . . ?
C29A C28A H28D 109.4 . . ?
N5A C28A H28C 109.4 . . ?
N5A C28A H28D 109.4 . . ?
N5A C28A C29A 111.1(9) . . ?
C28 C29 H29A 109.5 . . ?
C28 C29 H29B 109.5 . . ?
C28 C29 H29C 109.5 . . ?
H29A C29 H29B 109.5 . . ?
H29A C29 H29C 109.5 . . ?
H29B C29 H29C 109.5 . . ?
C28A C29A H29D 109.5 . . ?
C28A C29A H29E 109.5 . . ?
C28A C29A H29F 109.5 . . ?
H29D C29A H29E 109.5 . . ?
H29D C29A H29F 109.5 . . ?
H29E C29A H29F 109.5 . . ?
C1 N1 H1 116.5(13) . . ?
C9 N1 C1 127.95(13) . . ?
C9 N1 H1 115.1(13) . . ?
C9 N2 C10 119.55(16) . . ?
C9 N2 H2A 119.7(14) . . ?
C10 N2 H2A 120.4(14) . . ?
C9 N2A C10A 119.1(9) . . ?
C9 N2A H2AA 120.4 . . ?
C10A N2A H2AA 120.4 . . ?
C11 N3 C19 119.15(14) . . ?
C12 N3 C11 123.67(15) . . ?
C12 N3 C19 117.13(14) . . ?
C11A N3A C19A 119.7(9) . . ?
C12A N3A C11A 124.8(11) . . ?
C12A N3A C19A 115.5(10) . . ?
C12 N4 C13 126.3(3) . . ?
C12 N4 H4A 117.8(14) . . ?
C13 N4 H4A 114.4(14) . . ?
C12A N4A C13 128.6(14) . . ?
C12A N4A H4AA 115.7 . . ?
C13 N4A H4AA 115.7 . . ?
C20 N5 C28 116.87(15) . . ?
C27 N5 C20 121.00(14) . . ?
C27 N5 C28 118.89(15) . . ?
C20A N5A C28A 112.9(12) . . ?
C27 N5A C20A 125.8(9) . . ?
C27 N5A C28A 120.3(11) . . ?
C21 N6 H6A 116.1(13) . . ?
C27 N6 C21 122.55(13) . . ?
C27 N6 H6A 118.4(13) . . ?

loop_
_geom_bond_atom_site_label_1
_geom_bond_atom_site_label_2
_geom_bond_distance
_geom_bond_site_symmetry_2
_geom_bond_publ_flag
C1 C2 1.399(2) . ?
C1 C6 1.393(2) . ?
C1 N1 1.3909(19) . ?
C2 H2 0.9500 . ?
C2 C3 1.381(2) . ?
C3 C4 1.390(2) . ?
C3 C7 1.496(2) . ?
C4 H4 0.9500 . ?
C4 C5 1.382(2) . ?
C5 C6 1.390(2) . ?
C5 C8 1.492(2) . ?
C6 H6 0.9500 . ?
C7 F1 1.315(2) . ?
C7 F1A 1.284(6) . ?
C7 F2 1.326(3) . ?
C7 F2A 1.314(7) . ?
C7 F3 1.312(2) . ?
C7 F3A 1.287(7) . ?
C8 F4 1.348(2) . ?
C8 F5 1.336(2) . ?
C8 F6 1.340(2) . ?
C9 N1 1.377(2) . ?
C9 N2 1.361(2) . ?
C9 N2A 1.375(8) . ?
C9 O1 1.2330(19) . ?
C10 H10A 0.9900 . ?
C10 H10B 0.9900 . ?
C10 C11 1.524(3) . ?
C10 N2 1.446(2) . ?
C10A H10C 0.9900 . ?
C10A H10D 0.9900 . ?
C10A C11A 1.517(9) . ?
C10A N2A 1.446(9) . ?
C11 H11A 0.9900 . ?
C11 H11B 0.9900 . ?
C11 N3 1.455(2) . ?
C11A H11C 0.9900 . ?
C11A H11D 0.9900 . ?
C11A N3A 1.451(8) . ?
C12 N3 1.368(2) . ?
C12 N4 1.374(4) . ?
C12 O2 1.234(3) . ?
C12A N3A 1.374(9) . ?
C12A N4A 1.378(10) . ?
C12A O2A 1.240(9) . ?
C13 C14 1.399(2) . ?
C13 C18 1.393(2) . ?
C13 N4 1.415(2) . ?
C13 N4A 1.414(9) . ?
C14 H14 0.9500 . ?
C14 C15 1.380(2) . ?
C15 H15 0.9500 . ?
C15 C16 1.381(3) . ?
C16 H16 0.9500 . ?
C16 C17 1.382(3) . ?
C17 H17 0.9500 . ?
C17 C18 1.387(2) . ?
C18 H18 0.9500 . ?
C19 H19A 0.9900 . ?
C19 H19B 0.9900 . ?
C19 C20 1.527(3) . ?
C19 N3 1.455(2) . ?
C19A H19C 0.9900 . ?
C19A H19D 0.9900 . ?
C19A C20A 1.521(9) . ?
C19A N3A 1.466(14) . ?
C20 H20A 0.9900 . ?
C20 H20B 0.9900 . ?
C20 N5 1.462(2) . ?
C20A H20C 0.9900 . ?
C20A H20D 0.9900 . ?
C20A N5A 1.468(9) . ?
C21 C22 1.385(2) . ?
C21 C26 1.390(2) . ?
C21 N6 1.422(2) . ?
C22 H22 0.9500 . ?
C22 C23 1.386(3) . ?
C23 H23 0.9500 . ?
C23 C24 1.382(3) . ?
C24 H24 0.9500 . ?
C24 C25 1.377(3) . ?
C25 H25 0.9500 . ?
C25 C26 1.387(2) . ?
C26 H26 0.9500 . ?
C27 N5 1.367(2) . ?
C27 N5A 1.412(8) . ?
C27 N6 1.371(2) . ?
C27 O3 1.2389(19) . ?
C28 H28A 0.9900 . ?
C28 H28B 0.9900 . ?
C28 C29 1.503(3) . ?
C28 N5 1.479(2) . ?
C28A H28C 0.9900 . ?
C28A H28D 0.9900 . ?
C28A C29A 1.499(10) . ?
C28A N5A 1.493(9) . ?
C29 H29A 0.9800 . ?
C29 H29B 0.9800 . ?
C29 H29C 0.9800 . ?
C29A H29D 0.9800 . ?
C29A H29E 0.9800 . ?
C29A H29F 0.9800 . ?
N1 H1 0.834(19) . ?
N2 H2A 0.86(2) . ?
N2A H2AA 0.8800 . ?
N4 H4A 0.83(2) . ?
N4A H4AA 0.8800 . ?
N6 H6A 0.88(2) . ?

loop_
_geom_hbond_atom_site_label_D
_geom_hbond_atom_site_label_H
_geom_hbond_atom_site_label_A
_geom_hbond_distance_DH
_geom_hbond_distance_HA
_geom_hbond_distance_DA
_geom_hbond_angle_DHA
_geom_hbond_site_symmetry_A
C6 H6 O1 0.95 2.26 2.8704(19) 121.2 .
C11A H11C O2A 0.99 2.31 3.10(3) 136.1 3_667
C18 H18 O2A 0.95 2.26 2.87(3) 121.4 .
N1 H1 O3 0.834(19) 2.111(19) 2.8824(17) 153.7(17) 2_646
N2 H2A O3 0.86(2) 1.94(2) 2.743(2) 156.2(19) 2_646
N4 H4A O1 0.83(2) 2.23(2) 3.051(3) 166.7(19) .
N4A H4AA O1 0.88 2.18 3.04(2) 166.5 .
N6 H6A O2 0.88(2) 2.13(2) 2.991(3) 167.4(18) .
N6 H6A O2A 0.88(2) 2.13(3) 3.00(3) 167.3(19) .

loop_
_geom_torsion_atom_site_label_1
_geom_torsion_atom_site_label_2
_geom_torsion_atom_site_label_3
_geom_torsion_atom_site_label_4
_geom_torsion
_geom_torsion_site_symmetry_1
_geom_torsion_site_symmetry_2
_geom_torsion_site_symmetry_3
_geom_torsion_site_symmetry_4
_geom_torsion_publ_flag
C1 C2 C3 C4 -0.8(3) . . . . ?
C1 C2 C3 C7 178.30(16) . . . . ?
C2 C1 C6 C5 -1.1(2) . . . . ?
C2 C1 N1 C9 170.12(16) . . . . ?
C2 C3 C4 C5 -0.5(2) . . . . ?
C2 C3 C7 F1 -3.1(3) . . . . ?
C2 C3 C7 F1A 161.0(9) . . . . ?
C2 C3 C7 F2 -122.4(2) . . . . ?
C2 C3 C7 F2A 44.1(10) . . . . ?
C2 C3 C7 F3 119.8(2) . . . . ?
C2 C3 C7 F3A -74.8(11) . . . . ?
C3 C4 C5 C6 1.0(2) . . . . ?
C3 C4 C5 C8 -175.52(15) . . . . ?
C4 C3 C7 F1 176.1(2) . . . . ?
C4 C3 C7 F1A -19.8(9) . . . . ?
C4 C3 C7 F2 56.7(2) . . . . ?
C4 C3 C7 F2A -136.7(10) . . . . ?
C4 C3 C7 F3 -61.1(3) . . . . ?
C4 C3 C7 F3A 104.4(11) . . . . ?
C4 C5 C6 C1 -0.2(2) . . . . ?
C4 C5 C8 F4 94.79(19) . . . . ?
C4 C5 C8 F5 -23.8(2) . . . . ?
C4 C5 C8 F6 -146.33(16) . . . . ?
C6 C1 C2 C3 1.6(2) . . . . ?
C6 C1 N1 C9 -10.4(3) . . . . ?
C6 C5 C8 F4 -81.88(19) . . . . ?
C6 C5 C8 F5 159.52(15) . . . . ?
C6 C5 C8 F6 37.0(2) . . . . ?
C7 C3 C4 C5 -179.62(16) . . . . ?
C8 C5 C6 C1 176.38(15) . . . . ?
C10 C11 N3 C12 -84.5(2) . . . . ?
C10 C11 N3 C19 92.87(19) . . . . ?
C10A C11A N3A C12A 77.4(18) . . . . ?
C10A C11A N3A C19A -99.5(13) . . . . ?
C11 C10 N2 C9 -74.1(2) . . . . ?
C11A C10A N2A C9 51.1(16) . . . . ?
C13 C14 C15 C16 0.2(3) . . . . ?
C14 C13 C18 C17 -0.7(3) . . . . ?
C14 C13 N4 C12 156.2(5) . . . . ?
C14 C13 N4A C12A 180(5) . . . . ?
C14 C15 C16 C17 -0.5(3) . . . . ?
C15 C16 C17 C18 0.2(3) . . . . ?
C16 C17 C18 C13 0.4(3) . . . . ?
C18 C13 C14 C15 0.4(3) . . . . ?
C18 C13 N4 C12 -22.2(10) . . . . ?
C18 C13 N4A C12A -8(9) . . . . ?
C19 C20 N5 C27 74.7(2) . . . . ?
C19 C20 N5 C28 -84.7(2) . . . . ?
C19A C20A N5A C27 -58.7(17) . . . . ?
C19A C20A N5A C28A 109.3(14) . . . . ?
C20 C19 N3 C11 -103.89(19) . . . . ?
C20 C19 N3 C12 73.7(2) . . . . ?
C20A C19A N3A C11A 96.9(13) . . . . ?
C20A C19A N3A C12A -80.3(16) . . . . ?
C21 C22 C23 C24 -0.8(3) . . . . ?
C22 C21 C26 C25 -1.0(2) . . . . ?
C22 C21 N6 C27 132.24(18) . . . . ?
C22 C23 C24 C25 -0.3(3) . . . . ?
C23 C24 C25 C26 0.8(3) . . . . ?
C24 C25 C26 C21 -0.1(3) . . . . ?
C26 C21 C22 C23 1.4(3) . . . . ?
C26 C21 N6 C27 -50.2(2) . . . . ?
C29 C28 N5 C20 -78.1(2) . . . . ?
C29 C28 N5 C27 122.0(2) . . . . ?
C29A C28A N5A C20A -78(2) . . . . ?
C29A C28A N5A C27 91(2) . . . . ?
N1 C1 C2 C3 -178.91(15) . . . . ?
N1 C1 C6 C5 179.45(15) . . . . ?
N1 C9 N2 C10 -174.66(18) . . . . ?
N1 C9 N2A C10A -180.0(9) . . . . ?
N2 C9 N1 C1 -172.51(17) . . . . ?
N2 C9 N2A C10A -82.3(11) . . . . ?
N2 C10 C11 N3 162.38(15) . . . . ?
N2A C9 N1 C1 -140.8(7) . . . . ?
N2A C9 N2 C10 90.7(9) . . . . ?
N2A C10A C11A N3A -161.9(10) . . . . ?
N3 C12 N4 C13 -156.3(5) . . . . ?
N3 C19 C20 N5 -166.37(14) . . . . ?
N3A C12A N4A C13 174(5) . . . . ?
N3A C19A C20A N5A 163.6(10) . . . . ?
N4 C12 N3 C11 1.4(5) . . . . ?
N4 C12 N3 C19 -176.0(4) . . . . ?
N4 C13 C14 C15 -178.1(4) . . . . ?
N4 C13 C18 C17 177.7(5) . . . . ?
N4 C13 N4A C12A 95(10) . . . . ?
N4A C12A N3A C11A -3(4) . . . . ?
N4A C12A N3A C19A 174(4) . . . . ?
N4A C13 C14 C15 173(4) . . . . ?
N4A C13 C18 C17 -173(4) . . . . ?
N4A C13 N4 C12 -104(7) . . . . ?
N5 C27 N5A C20A 85.6(12) . . . . ?
N5 C27 N5A C28A -81.6(12) . . . . ?
N5 C27 N6 C21 -176.94(16) . . . . ?
N5A C27 N5 C20 -85.6(7) . . . . ?
N5A C27 N5 C28 73.4(8) . . . . ?
N5A C27 N6 C21 -142.8(6) . . . . ?
N6 C21 C22 C23 179.01(18) . . . . ?
N6 C21 C26 C25 -178.49(15) . . . . ?
N6 C27 N5 C20 7.6(3) . . . . ?
N6 C27 N5 C28 166.67(17) . . . . ?
N6 C27 N5A C20A -16.4(14) . . . . ?
N6 C27 N5A C28A 176.5(9) . . . . ?
O1 C9 N1 C1 8.9(3) . . . . ?
O1 C9 N2 C10 4.0(3) . . . . ?
O1 C9 N2A C10A 28.0(13) . . . . ?
O2 C12 N3 C11 -178.8(2) . . . . ?
O2 C12 N3 C19 3.8(3) . . . . ?
O2 C12 N4 C13 23.9(10) . . . . ?
O2A C12A N3A C11A -177(2) . . . . ?
O2A C12A N3A C19A 0(3) . . . . ?
O2A C12A N4A C13 -12(9) . . . . ?
O3 C27 N5 C20 -174.82(17) . . . . ?
O3 C27 N5 C28 -15.8(3) . . . . ?
O3 C27 N5A C20A -166.6(9) . . . . ?
O3 C27 N5A C28A 26.2(13) . . . . ?
O3 C27 N6 C21 5.5(3) . . . . ?
